data_2021933
loop_
_publ_author_name
'Tan, Xue-Jie'
'Liu, Shuai'
'Hei, Xiao-Ming'
'Yang, Feng-Cun'
'He, Peng-Bing'
'Guo, Feng'
'Xing, Dian-Xiang'

_publ_section_title
;
 Structural and theoretical study of four novel norcantharidine
 derivatives: two new cases of conditional isomorphism
;
_journal_coeditor_code YO3069
_journal_issue 1
_journal_name_full 'Acta Crystallographica Section C'
_journal_page_first 75
_journal_page_last 86
_journal_paper_doi 10.1107/S2053229619016164
_journal_volume 76
_journal_year 2020
_chemical_formula_iupac 'C14 H11 N O3'
_chemical_formula_moiety 'C14 H11 N O3'
_chemical_formula_sum 'C14 H11 N O3'
_chemical_formula_weight 241.24
_chemical_name_systematic
(3a<i>R</i>,4<i>S</i>,7<i>R</i>,7a<i>S</i>)-2-Phenyl-3a,4,7,7a-tetrahydro-4,7-epoxy-1<i>H</i>-isoindole-1,3(2<i>H</i>)-dione
_space_group_crystal_system monoclinic
_space_group_IT_number 14
_space_group_name_Hall '-P 2ybc'
_space_group_name_H-M_alt 'P 1 21/c 1'
_atom_sites_solution_hydrogens difmap
_audit_creation_method SHELXL-2016/6
_cell_angle_alpha 90
_cell_angle_beta 93.612(6)
_cell_angle_gamma 90
_cell_formula_units_Z 4
_cell_length_a 9.419(4)
_cell_length_b 8.322(3)
_cell_length_c 14.342(6)
_cell_measurement_reflns_used 380
_cell_measurement_temperature 298(2)
_cell_measurement_theta_max 26.00
_cell_measurement_theta_min 2.45
_cell_volume 1122.0(8)
_computing_cell_refinement
;
SMART (Bruker, 2000)
;
_computing_data_collection
;
SMART (Bruker, 2000)
;
_computing_data_reduction
;
SAINT (Bruker, 2000)
;
_computing_molecular_graphics
;
SHELXTL (Bruker, 2000), PLATON (Spek, 2009), WinGX2014
(Farrugia, 2012),
DIAMOND (Brandenburg & Putz, 1999) and Mercury (Macrae <i>et al.</i>,
2008)
;
_computing_publication_material
;
SHELXL2016 (Sheldrick, 2015b)
;
_computing_structure_refinement
;
SHELXL2016 (Sheldrick, 2015b)
;
_computing_structure_solution
;
SHELXT (Sheldrick, 2015a)
;
_diffrn_ambient_temperature 298(2)
_diffrn_detector_area_resol_mean 10.13
_diffrn_measured_fraction_theta_full 0.998
_diffrn_measured_fraction_theta_max 0.963
_diffrn_measurement_device_type 'Bruker SMART CCD area detector'
_diffrn_measurement_method 'phi and omega scans'
_diffrn_radiation_type MoK\a
_diffrn_radiation_wavelength 0.71073
_diffrn_reflns_av_R_equivalents 0.0557
_diffrn_reflns_av_unetI/netI 0.0639
_diffrn_reflns_limit_h_max 12
_diffrn_reflns_limit_h_min -11
_diffrn_reflns_limit_k_max 10
_diffrn_reflns_limit_k_min -10
_diffrn_reflns_limit_l_max 18
_diffrn_reflns_limit_l_min -17
_diffrn_reflns_number 6354
_diffrn_reflns_theta_full 25.242
_diffrn_reflns_theta_max 27.527
_diffrn_reflns_theta_min 2.167
_diffrn_source 'fine-focus sealed tube'
_exptl_absorpt_coefficient_mu 0.102
_exptl_absorpt_correction_T_max 0.991
_exptl_absorpt_correction_T_min 0.976
_exptl_absorpt_correction_type multi-scan
_exptl_absorpt_process_details
;
(SADABS; Bruker, 2000)
;
_exptl_crystal_colour colorless
_exptl_crystal_density_diffrn 1.428
_exptl_crystal_density_method 'not measured'
_exptl_crystal_description block
_exptl_crystal_F_000 504
_exptl_crystal_size_max 0.37
_exptl_crystal_size_mid 0.31
_exptl_crystal_size_min 0.20
_refine_diff_density_max 0.217
_refine_diff_density_min -0.375
_refine_ls_extinction_method none
_refine_ls_goodness_of_fit_ref 0.922
_refine_ls_hydrogen_treatment refall
_refine_ls_matrix_type full
_refine_ls_number_parameters 207
_refine_ls_number_reflns 2498
_refine_ls_number_restraints 0
_refine_ls_restrained_S_all 0.922
_refine_ls_R_factor_all 0.0843
_refine_ls_R_factor_gt 0.0520
_refine_ls_shift/su_max 0.000
_refine_ls_shift/su_mean 0.000
_refine_ls_structure_factor_coef Fsqd
_refine_ls_weighting_details 'w=1/[\s^2^(Fo^2^)+(0.0598P)^2^] where P=(Fo^2^+2Fc^2^)/3'
_refine_ls_weighting_scheme calc
_refine_ls_wR_factor_gt 0.1083
_refine_ls_wR_factor_ref 0.1186
_reflns_number_gt 1620
_reflns_number_total 2498
_reflns_threshold_expression 'I > 2\s(I)'
_cod_data_source_file yo3069sup1.cif
_cod_data_source_block DNCA-A
_cod_original_cell_volume 1121.9(8)
_cod_original_sg_symbol_H-M 'P 21/c'
_cod_database_code 2021933
_shelx_space_group_comment
;
The symmetry employed for this shelxl refinement is uniquely defined
by the following loop, which should always be used as a source of
symmetry information in preference to the above space-group names.
They are only intended as comments.
;
_shelx_estimated_absorpt_t_min 0.966
_shelx_estimated_absorpt_t_max 0.988

loop_
_space_group_symop_operation_xyz
'x, y, z'
'-x, y+1/2, -z+1/2'
'-x, -y, -z'
'x, -y-1/2, z-1/2'

loop_
_atom_site_type_symbol
_atom_site_label
_atom_site_fract_x
_atom_site_fract_y
_atom_site_fract_z
_atom_site_U_iso_or_equiv
_atom_site_adp_type
_atom_site_calc_flag
_atom_site_occupancy
C C1 1.2306(2) 0.1220(2) 0.88484(14) 0.0432(5) Uani d 1
C C2 1.14269(19) 0.2622(2) 0.83934(12) 0.0364(4) Uani d 1
C C3 1.06189(19) 0.3229(2) 0.92097(12) 0.0373(5) Uani d 1
C C4 1.1133(2) 0.2008(2) 0.99827(13) 0.0432(5) Uani d 1
C C5 1.2662(2) 0.2435(3) 1.02428(15) 0.0509(5) Uani d 1
C C6 1.3382(2) 0.1953(3) 0.95473(15) 0.0495(5) Uani d 1
C C7 1.03048(19) 0.1956(2) 0.77127(12) 0.0380(4) Uani d 1
C C8 0.90755(19) 0.3013(2) 0.89211(12) 0.0369(4) Uani d 1
C C9 0.76820(18) 0.1594(2) 0.76295(12) 0.0348(4) Uani d 1
C C10 0.7349(2) 0.1809(2) 0.66837(13) 0.0404(5) Uani d 1
C C11 0.6142(2) 0.1096(3) 0.62805(15) 0.0490(5) Uani d 1
C C12 0.5270(2) 0.0191(3) 0.68042(16) 0.0532(6) Uani d 1
C C13 0.5606(2) -0.0009(3) 0.77439(17) 0.0524(6) Uani d 1
C C14 0.6814(2) 0.0693(2) 0.81635(15) 0.0431(5) Uani d 1
N N1 0.89732(15) 0.22295(18) 0.80558(9) 0.0359(4) Uani d 1
O O1 1.12796(14) 0.05692(15) 0.94413(9) 0.0466(4) Uani d 1
O O2 1.04890(14) 0.12507(19) 0.69955(9) 0.0559(4) Uani d 1
O O3 0.80753(14) 0.34008(17) 0.93462(9) 0.0527(4) Uani d 1
H H1 1.2612(19) 0.040(2) 0.8401(12) 0.045(5) Uiso d 1
H H2 1.1997(18) 0.341(2) 0.8103(11) 0.032(5) Uiso d 1
H H3 1.0782(18) 0.430(2) 0.9383(12) 0.042(5) Uiso d 1
H H4 1.0499(19) 0.187(2) 1.0489(13) 0.045(5) Uiso d 1
H H5 1.293(2) 0.305(3) 1.0770(16) 0.076(8) Uiso d 1
H H6 1.440(2) 0.210(3) 0.9424(14) 0.063(6) Uiso d 1
H H10 0.7988(19) 0.244(2) 0.6321(12) 0.043(5) Uiso d 1
H H11 0.594(2) 0.118(3) 0.5633(15) 0.057(6) Uiso d 1
H H12 0.443(3) -0.036(3) 0.6498(15) 0.071(7) Uiso d 1
H H13 0.497(2) -0.065(3) 0.8105(13) 0.056(6) Uiso d 1
H H14 0.706(2) 0.057(2) 0.8824(14) 0.055(6) Uiso d 1

loop_
_atom_site_aniso_label
_atom_site_aniso_U_11
_atom_site_aniso_U_22
_atom_site_aniso_U_33
_atom_site_aniso_U_12
_atom_site_aniso_U_13
_atom_site_aniso_U_23
C1 0.0384(11) 0.0388(11) 0.0525(12) -0.0012(9) 0.0045(9) -0.0031(10)
C2 0.0380(10) 0.0349(10) 0.0365(10) -0.0066(8) 0.0032(8) 0.0002(8)
C3 0.0435(11) 0.0301(11) 0.0380(10) -0.0022(8) -0.0004(8) -0.0064(8)
C4 0.0465(12) 0.0472(12) 0.0358(10) -0.0047(9) 0.0018(9) 0.0008(9)
C5 0.0542(13) 0.0528(14) 0.0439(12) -0.0076(11) -0.0116(10) 0.0040(11)
C6 0.0402(12) 0.0519(13) 0.0551(13) -0.0041(10) -0.0058(10) 0.0081(10)
C7 0.0407(11) 0.0401(11) 0.0336(10) -0.0031(8) 0.0053(8) -0.0024(8)
C8 0.0436(11) 0.0341(10) 0.0328(9) 0.0050(8) 0.0018(8) -0.0041(8)
C9 0.0340(10) 0.0313(10) 0.0387(10) 0.0037(8) 0.0003(8) -0.0048(8)
C10 0.0449(11) 0.0366(11) 0.0392(11) 0.0052(9) -0.0006(9) 0.0012(8)
C11 0.0469(12) 0.0507(13) 0.0470(13) 0.0110(10) -0.0163(10) -0.0055(10)
C12 0.0350(11) 0.0502(13) 0.0726(15) 0.0064(10) -0.0111(11) -0.0112(12)
C13 0.0397(12) 0.0456(12) 0.0727(15) -0.0011(9) 0.0089(11) 0.0015(12)
C14 0.0417(11) 0.0454(12) 0.0422(12) 0.0016(9) 0.0032(9) 0.0001(9)
N1 0.0364(8) 0.0391(9) 0.0322(8) -0.0008(7) 0.0023(6) -0.0066(7)
O1 0.0474(8) 0.0348(8) 0.0575(8) -0.0069(6) 0.0030(6) 0.0060(6)
O2 0.0486(9) 0.0772(11) 0.0426(8) -0.0045(7) 0.0074(6) -0.0219(8)
O3 0.0488(9) 0.0623(10) 0.0477(8) 0.0086(7) 0.0075(7) -0.0161(7)

loop_
_atom_type_symbol
_atom_type_description
_atom_type_scat_dispersion_real
_atom_type_scat_dispersion_imag
_atom_type_scat_source
C C 0.0033 0.0016 'International Tables Vol C Tables 4.2.6.8 and 6.1.1.4'
H H 0.0000 0.0000 'International Tables Vol C Tables 4.2.6.8 and 6.1.1.4'
N N 0.0061 0.0033 'International Tables Vol C Tables 4.2.6.8 and 6.1.1.4'
O O 0.0106 0.0060 'International Tables Vol C Tables 4.2.6.8 and 6.1.1.4'

loop_
_geom_angle_atom_site_label_1
_geom_angle_atom_site_label_2
_geom_angle_atom_site_label_3
_geom_angle
O1 C1 C6 102.04(16)
O1 C1 C2 99.89(14)
C6 C1 C2 107.10(17)
O1 C1 H1 111.1(10)
C6 C1 H1 119.8(11)
C2 C1 H1 114.5(10)
C7 C2 C3 104.91(15)
C7 C2 C1 109.36(16)
C3 C2 C1 101.85(15)
C7 C2 H2 111.2(10)
C3 C2 H2 115.2(10)
C1 C2 H2 113.6(10)
C8 C3 C2 105.75(15)
C8 C3 C4 111.81(15)
C2 C3 C4 100.55(15)
C8 C3 H3 109.2(11)
C2 C3 H3 116.0(11)
C4 C3 H3 113.1(11)
O1 C4 C5 101.97(16)
O1 C4 C3 101.23(14)
C5 C4 C3 105.75(16)
O1 C4 H4 112.7(11)
C5 C4 H4 117.7(11)
C3 C4 H4 115.5(11)
C6 C5 C4 105.83(19)
C6 C5 H5 131.1(14)
C4 C5 H5 122.6(14)
C5 C6 C1 105.82(19)
C5 C6 H6 130.9(12)
C1 C6 H6 123.0(12)
O2 C7 N1 124.13(17)
O2 C7 C2 127.00(17)
N1 C7 C2 108.83(15)
O3 C8 N1 124.35(17)
O3 C8 C3 127.44(17)
N1 C8 C3 108.20(15)
C14 C9 C10 120.64(18)
C14 C9 N1 118.88(17)
C10 C9 N1 120.38(16)
C11 C10 C9 119.0(2)
C11 C10 H10 122.0(10)
C9 C10 H10 119.0(11)
C12 C11 C10 120.9(2)
C12 C11 H11 119.1(13)
C10 C11 H11 119.9(13)
C11 C12 C13 119.6(2)
C11 C12 H12 119.9(12)
C13 C12 H12 120.4(12)
C12 C13 C14 120.5(2)
C12 C13 H13 118.4(12)
C14 C13 H13 121.1(12)
C9 C14 C13 119.3(2)
C9 C14 H14 119.3(12)
C13 C14 H14 121.4(12)
C7 N1 C8 112.06(15)
C7 N1 C9 123.31(14)
C8 N1 C9 124.15(14)
C1 O1 C4 95.56(14)

loop_
_geom_bond_atom_site_label_1
_geom_bond_atom_site_label_2
_geom_bond_distance
C1 O1 1.433(2)
C1 C6 1.509(3)
C1 C2 1.551(3)
C1 H1 0.990(19)
C2 C7 1.499(3)
C2 C3 1.522(2)
C2 H2 0.960(18)
C3 C8 1.497(3)
C3 C4 1.558(3)
C3 H3 0.93(2)
C4 O1 1.438(2)
C4 C5 1.507(3)
C4 H4 0.976(17)
C5 C6 1.304(3)
C5 H5 0.93(2)
C6 H6 0.99(2)
C7 O2 1.206(2)
C7 N1 1.394(2)
C8 O3 1.198(2)
C8 N1 1.400(2)
C9 C14 1.377(3)
C9 C10 1.384(3)
C9 N1 1.428(2)
C10 C11 1.377(3)
C10 H10 0.972(19)
C11 C12 1.372(3)
C11 H11 0.94(2)
C12 C13 1.375(3)
C12 H12 0.99(2)
C13 C14 1.383(3)
C13 H13 0.97(2)
C14 H14 0.97(2)

_cod_database_fobs_code 2021933
